data_4324343
loop_
_publ_author_name
'Tan Su'
'Hongzhu Xing'
'Jin Xu'
'Jihong Yu'
'Ruren Xu'

_publ_section_title
;
 Ionothermal Syntheses and Characterizations of New Open-Framework Metal
 Borophosphates
;
_journal_name_full 'Inorganic Chemistry'
_journal_page_first 1073
_journal_page_last 1078
_journal_paper_doi 10.1021/ic101713y
_journal_volume 50
_journal_year 2011
_chemical_formula_sum 'B2 Cl Co3 Na6 O22 P5'
_chemical_formula_weight 878.65
_chemical_name_systematic
; 
 ? 
;
_space_group_IT_number 62
_symmetry_cell_setting orthorhombic
_symmetry_space_group_name_Hall '-P 2ac 2n'
_symmetry_space_group_name_H-M 'P n m a'
_atom_sites_solution_primary direct
_atom_sites_solution_secondary difmap
_audit_creation_method SHELXL-97
_cell_angle_alpha 90.00
_cell_angle_beta 90.00
_cell_angle_gamma 90.00
_cell_formula_units_Z 4
_cell_length_a 14.0638(8)
_cell_length_b 9.8813(7)
_cell_length_c 14.0008(10)
_cell_measurement_temperature 293(2)
_cell_volume 1945.7(2)
_computing_structure_refinement 'SHELXL-97 (Sheldrick, 1997)'
_computing_structure_solution 'SHELXS-97 (Sheldrick, 1990)'
_diffrn_ambient_temperature 293(2)
_diffrn_measured_fraction_theta_full 0.998
_diffrn_measured_fraction_theta_max 0.998
_diffrn_radiation_monochromator graphite
_diffrn_radiation_source 'fine-focus sealed tube'
_diffrn_radiation_type MoK\a
_diffrn_radiation_wavelength 0.71073
_diffrn_reflns_av_R_equivalents 0.1206
_diffrn_reflns_av_sigmaI/netI 0.0824
_diffrn_reflns_limit_h_max 18
_diffrn_reflns_limit_h_min -17
_diffrn_reflns_limit_k_max 12
_diffrn_reflns_limit_k_min -13
_diffrn_reflns_limit_l_max 13
_diffrn_reflns_limit_l_min -18
_diffrn_reflns_number 13526
_diffrn_reflns_theta_full 28.32
_diffrn_reflns_theta_max 28.32
_diffrn_reflns_theta_min 2.05
_exptl_absorpt_coefficient_mu 3.327
_exptl_absorpt_correction_type none
_exptl_crystal_colour purple
_exptl_crystal_density_diffrn 3.000
_exptl_crystal_description polyhedra
_exptl_crystal_F_000 1700.0
_exptl_crystal_size_max 0.15
_exptl_crystal_size_mid 0.08
_exptl_crystal_size_min 0.08
_refine_diff_density_max 1.457
_refine_diff_density_min -0.853
_refine_diff_density_rms 0.198
_refine_ls_extinction_method none
_refine_ls_goodness_of_fit_ref 0.958
_refine_ls_matrix_type full
_refine_ls_number_parameters 193
_refine_ls_number_reflns 2563
_refine_ls_number_restraints 0
_refine_ls_restrained_S_all 0.958
_refine_ls_R_factor_all 0.1019
_refine_ls_R_factor_gt 0.0511
_refine_ls_shift/su_max 0.000
_refine_ls_shift/su_mean 0.000
_refine_ls_structure_factor_coef Fsqd
_refine_ls_weighting_details 'calc w=1/[\s^2^(Fo^2^)+(0.1000P)^2^+0.0000P] where P=(Fo^2^+2Fc^2^)/3'
_refine_ls_weighting_scheme calc
_refine_ls_wR_factor_gt 0.1351
_refine_ls_wR_factor_ref 0.1637
_reflns_number_gt 1627
_reflns_number_total 2563
_reflns_threshold_expression >2sigma(I)
_cod_data_source_file ic101713y_si_002.cif
_cod_data_source_block JIS-4
_cod_original_formula_sum 'B2 Cl Co3 Na6 O22 P5 '
_cod_database_code 4324343

loop_
_symmetry_equiv_pos_as_xyz
'x, y, z'
'-x+1/2, -y, z+1/2'
'-x, y+1/2, -z'
'x+1/2, -y+1/2, -z+1/2'
'-x, -y, -z'
'x-1/2, y, -z-1/2'
'x, -y-1/2, z'
'-x-1/2, y-1/2, z-1/2'

loop_
_atom_site_label
_atom_site_type_symbol
_atom_site_fract_x
_atom_site_fract_y
_atom_site_fract_z
_atom_site_U_iso_or_equiv
_atom_site_adp_type
_atom_site_occupancy
_atom_site_symmetry_multiplicity
_atom_site_calc_flag
_atom_site_refinement_flags
B1 B 0.2494(5) -0.1196(8) -0.1966(5) 0.0169(16) Uani 1 1 d .
Co3 Co -0.47367(9) -0.2500 -0.03367(8) 0.0143(3) Uani 1 2 d S
Co2 Co -0.05601(9) -0.2500 -0.01070(8) 0.0139(3) Uani 1 2 d S
Co1 Co 0.25431(8) -0.2500 -0.00191(9) 0.0201(3) Uani 1 2 d S
P3 P -0.60709(11) -0.02521(17) -0.08378(11) 0.0146(4) Uani 1 1 d .
P1 P -0.25473(15) -0.2500 -0.13612(16) 0.0114(5) Uani 1 2 d S
P2 P 0.09418(11) -0.04281(17) -0.09351(11) 0.0135(4) Uani 1 1 d .
O7 O 0.2692(4) -0.2500 -0.1524(4) 0.0164(13) Uani 1 2 d S
O12 O -0.0048(3) -0.1056(5) -0.1048(3) 0.0180(10) Uani 1 1 d .
O11 O 0.1480(3) -0.1021(5) -0.0078(3) 0.0212(11) Uani 1 1 d .
O10 O -0.6926(3) -0.0108(5) -0.1561(3) 0.0212(10) Uani 1 1 d .
O9 O -0.0866(3) -0.1108(4) 0.0940(3) 0.0206(10) Uani 1 1 d .
O8 O -0.2266(3) -0.1238(4) -0.1984(3) 0.0145(9) Uani 1 1 d .
O6 O -0.5266(3) -0.1021(5) -0.1303(3) 0.0228(11) Uani 1 1 d .
O5 O 0.1472(3) -0.0831(5) -0.1906(3) 0.0171(10) Uani 1 1 d .
O4 O -0.4209(4) -0.1173(5) 0.0615(4) 0.0445(16) Uani 1 1 d .
O3 O -0.3609(4) -0.2500 -0.1259(4) 0.0203(14) Uani 1 2 d S
O2 O -0.1980(4) -0.2500 -0.0457(4) 0.0155(13) Uani 1 2 d S
O1 O 0.3595(4) -0.1017(8) 0.0038(3) 0.051(2) Uani 1 1 d .
O1W O -0.0306(7) 0.2500 -0.2418(6) 0.064(3) Uani 1 2 d S
Na1 Na -0.4859(3) -0.2500 -0.2549(2) 0.0218(8) Uani 1 2 d S
Na3 Na -0.3855(2) 0.0214(3) -0.1542(2) 0.0320(7) Uani 1 1 d .
Na2 Na -0.11806(19) 0.0543(3) -0.15381(18) 0.0246(6) Uani 1 1 d .
Na4 Na -0.2515(3) -0.2500 0.1117(3) 0.0429(13) Uani 1 2 d S
Cl1 Cl -0.26476(16) 0.2500 -0.18286(16) 0.0207(5) Uani 1 2 d S

loop_
_atom_site_aniso_label
_atom_site_aniso_U_11
_atom_site_aniso_U_22
_atom_site_aniso_U_33
_atom_site_aniso_U_23
_atom_site_aniso_U_13
_atom_site_aniso_U_12
B1 0.018(3) 0.023(4) 0.010(3) -0.007(3) 0.001(3) 0.005(3)
Co3 0.0211(6) 0.0121(6) 0.0095(6) 0.000 -0.0003(5) 0.000
Co2 0.0179(6) 0.0157(6) 0.0083(6) 0.000 0.0005(5) 0.000
Co1 0.0176(6) 0.0337(8) 0.0089(6) 0.000 -0.0001(5) 0.000
P3 0.0165(8) 0.0147(8) 0.0125(8) -0.0040(6) -0.0021(6) -0.0005(7)
P1 0.0143(11) 0.0122(11) 0.0077(10) 0.000 -0.0013(8) 0.000
P2 0.0178(8) 0.0145(8) 0.0082(7) -0.0023(6) 0.0013(6) -0.0023(6)
O7 0.019(3) 0.021(4) 0.009(3) 0.000 0.000(2) 0.000
O12 0.019(2) 0.019(3) 0.016(2) -0.0029(19) 0.0053(18) -0.0035(18)
O11 0.026(2) 0.029(3) 0.008(2) 0.0001(19) -0.0007(18) 0.003(2)
O10 0.019(2) 0.023(3) 0.021(2) -0.011(2) -0.0103(19) 0.004(2)
O9 0.035(3) 0.013(2) 0.014(2) -0.0044(18) 0.0056(19) -0.003(2)
O8 0.022(2) 0.011(2) 0.010(2) 0.0025(16) -0.0014(17) -0.0025(18)
O6 0.024(2) 0.025(3) 0.019(2) -0.0079(19) -0.003(2) 0.006(2)
O5 0.018(2) 0.026(3) 0.006(2) -0.0029(18) 0.0012(17) 0.0048(19)
O4 0.071(4) 0.014(3) 0.049(4) -0.020(3) -0.040(3) 0.014(3)
O3 0.019(3) 0.032(4) 0.010(3) 0.000 -0.002(3) 0.000
O2 0.018(3) 0.021(3) 0.008(3) 0.000 0.000(2) 0.000
O1 0.047(3) 0.096(6) 0.010(3) 0.009(3) -0.010(2) -0.042(4)
O1W 0.072(6) 0.085(8) 0.035(5) 0.000 -0.016(5) 0.000
Na1 0.035(2) 0.018(2) 0.0129(18) 0.000 -0.0001(16) 0.000
Na3 0.0366(16) 0.0381(19) 0.0214(15) -0.0111(13) 0.0041(13) -0.0097(14)
Na2 0.0329(15) 0.0211(15) 0.0199(14) -0.0012(11) -0.0034(12) 0.0023(12)
Na4 0.052(3) 0.060(4) 0.017(2) 0.000 0.0092(19) 0.000
Cl1 0.0326(12) 0.0195(12) 0.0101(10) 0.000 0.0018(9) 0.000

loop_
_atom_type_symbol
_atom_type_description
_atom_type_scat_dispersion_real
_atom_type_scat_dispersion_imag
_atom_type_scat_source
B B 0.0013 0.0007 'International Tables Vol C Tables 4.2.6.8 and 6.1.1.4'
O O 0.0106 0.0060 'International Tables Vol C Tables 4.2.6.8 and 6.1.1.4'
Na Na 0.0362 0.0249 'International Tables Vol C Tables 4.2.6.8 and 6.1.1.4'
P P 0.1023 0.0942 'International Tables Vol C Tables 4.2.6.8 and 6.1.1.4'
Co Co 0.3494 0.9721 'International Tables Vol C Tables 4.2.6.8 and 6.1.1.4'
Cl Cl 0.1484 0.1585 'International Tables Vol C Tables 4.2.6.8 and 6.1.1.4'

loop_
_geom_angle_atom_site_label_1
_geom_angle_atom_site_label_2
_geom_angle_atom_site_label_3
_geom_angle
_geom_angle_site_symmetry_1
_geom_angle_site_symmetry_3
O7 B1 O10 112.3(5) . 1_655
O7 B1 O5 112.0(6) . .
O10 B1 O5 109.8(5) 1_655 .
O7 B1 O8 110.3(6) . 6_655
O10 B1 O8 105.9(5) 1_655 6_655
O5 B1 O8 106.2(5) . 6_655
O7 B1 Na3 142.1(5) . 6_655
O10 B1 Na3 105.5(4) 1_655 6_655
O5 B1 Na3 49.2(3) . 6_655
O8 B1 Na3 60.0(3) 6_655 6_655
O4 Co3 O4 81.4(3) . 7
O4 Co3 O3 97.6(2) . .
O4 Co3 O3 97.6(2) 7 .
O4 Co3 O6 177.27(19) . 7
O4 Co3 O6 95.9(2) 7 7
O3 Co3 O6 82.53(17) . 7
O4 Co3 O6 95.9(2) . .
O4 Co3 O6 177.27(19) 7 .
O3 Co3 O6 82.53(17) . .
O6 Co3 O6 86.8(2) 7 .
O4 Co3 Na1 132.99(18) . .
O4 Co3 Na1 132.99(18) 7 .
O3 Co3 Na1 54.04(18) . .
O6 Co3 Na1 49.10(12) 7 .
O6 Co3 Na1 49.10(12) . .
O4 Co3 Na3 71.35(18) . .
O4 Co3 Na3 135.08(18) 7 .
O3 Co3 Na3 53.44(6) . .
O6 Co3 Na3 110.72(13) 7 .
O6 Co3 Na3 43.14(13) . .
Na1 Co3 Na3 61.64(6) . .
O4 Co3 Na3 135.08(17) . 7
O4 Co3 Na3 71.35(18) 7 7
O3 Co3 Na3 53.44(6) . 7
O6 Co3 Na3 43.14(14) 7 7
O6 Co3 Na3 110.71(13) . 7
Na1 Co3 Na3 61.64(6) . 7
Na3 Co3 Na3 104.03(10) . 7
O9 Co2 O9 84.0(2) . 7
O9 Co2 O2 88.11(18) . .
O9 Co2 O2 88.11(18) 7 .
O9 Co2 O12 93.75(17) . .
O9 Co2 O12 170.85(18) 7 .
O2 Co2 O12 100.70(17) . .
O9 Co2 O12 170.85(18) . 7
O9 Co2 O12 93.75(17) 7 7
O2 Co2 O12 100.70(17) . 7
O12 Co2 O12 87.1(2) . 7
O9 Co2 Na4 56.31(13) . .
O9 Co2 Na4 56.31(14) 7 .
O2 Co2 Na4 45.74(18) . .
O12 Co2 Na4 129.15(13) . .
O12 Co2 Na4 129.15(13) 7 .
O9 Co2 Na1 138.00(12) . 6_655
O9 Co2 Na1 138.00(12) 7 6_655
O2 Co2 Na1 92.92(17) . 6_655
O12 Co2 Na1 44.82(12) . 6_655
O12 Co2 Na1 44.82(12) 7 6_655
Na4 Co2 Na1 138.66(11) . 6_655
O1 Co1 O1 89.3(4) . 7
O1 Co1 O11 179.6(2) . 7
O1 Co1 O11 91.0(3) 7 7
O1 Co1 O11 91.0(3) . .
O1 Co1 O11 179.6(2) 7 .
O11 Co1 O11 88.6(3) 7 .
O1 Co1 O7 88.18(17) . .
O1 Co1 O7 88.18(17) 7 .
O11 Co1 O7 91.80(16) 7 .
O11 Co1 O7 91.80(16) . .
O1 Co1 Cl1 85.48(14) . 5
O1 Co1 Cl1 85.48(14) 7 5
O11 Co1 Cl1 94.58(12) 7 5
O11 Co1 Cl1 94.58(12) . 5
O7 Co1 Cl1 171.08(17) . 5
O1 Co1 Na2 88.6(2) . 5
O1 Co1 Na2 139.10(14) 7 5
O11 Co1 Na2 91.09(14) 7 5
O11 Co1 Na2 40.96(12) . 5
O7 Co1 Na2 132.56(12) . 5
Cl1 Co1 Na2 53.63(6) 5 5
O1 Co1 Na2 139.10(14) . 3_545
O1 Co1 Na2 88.6(2) 7 3_545
O11 Co1 Na2 40.96(12) 7 3_545
O11 Co1 Na2 91.09(14) . 3_545
O7 Co1 Na2 132.56(12) . 3_545
Cl1 Co1 Na2 53.63(6) 5 3_545
Na2 Co1 Na2 67.33(10) 5 3_545
O4 P3 O6 111.5(3) 5_455 .
O4 P3 O1 112.5(4) 5_455 1_455
O6 P3 O1 109.3(4) . 1_455
O4 P3 O10 104.4(3) 5_455 .
O6 P3 O10 109.9(2) . .
O1 P3 O10 109.2(3) 1_455 .
O4 P3 Na3 71.5(3) 5_455 .
O6 P3 Na3 40.03(19) . .
O1 P3 Na3 127.2(3) 1_455 .
O10 P3 Na3 121.00(19) . .
O4 P3 Na3 77.8(2) 5_455 5_455
O6 P3 Na3 117.37(19) . 5_455
O1 P3 Na3 35.6(2) 1_455 5_455
O10 P3 Na3 128.04(18) . 5_455
Na3 P3 Na3 109.06(7) . 5_455
O4 P3 Na4 54.8(2) 5_455 5_455
O6 P3 Na4 142.5(2) . 5_455
O1 P3 Na4 108.2(3) 1_455 5_455
O10 P3 Na4 53.62(18) . 5_455
Na3 P3 Na4 114.02(10) . 5_455
Na3 P3 Na4 95.05(10) 5_455 5_455
O2 P1 O3 116.7(3) . .
O2 P1 O8 109.6(2) . 7
O3 P1 O8 107.7(2) . 7
O2 P1 O8 109.6(2) . .
O3 P1 O8 107.7(2) . .
O8 P1 O8 105.0(3) 7 .
O2 P1 Na3 111.49(13) . 7
O3 P1 Na3 56.37(7) . 7
O8 P1 Na3 56.39(17) 7 7
O8 P1 Na3 138.67(19) . 7
O2 P1 Na3 111.49(13) . .
O3 P1 Na3 56.37(7) . .
O8 P1 Na3 138.67(19) 7 .
O8 P1 Na3 56.39(17) . .
Na3 P1 Na3 110.62(12) 7 .
O9 P2 O12 109.8(3) 5 .
O9 P2 O11 114.8(3) 5 .
O12 P2 O11 112.0(3) . .
O9 P2 O5 106.1(2) 5 .
O12 P2 O5 103.6(2) . .
O11 P2 O5 109.8(2) . .
O9 P2 Na1 128.22(19) 5 6_655
O12 P2 Na1 48.98(18) . 6_655
O11 P2 Na1 117.0(2) . 6_655
O5 P2 Na1 55.52(18) . 6_655
O9 P2 Na2 68.85(19) 5 .
O12 P2 Na2 42.07(18) . .
O11 P2 Na2 140.29(19) . .
O5 P2 Na2 106.31(17) . .
Na1 P2 Na2 71.87(8) 6_655 .
B1 O7 B1 124.5(7) 7 .
B1 O7 Co1 113.8(4) 7 .
B1 O7 Co1 113.8(4) . .
P2 O12 Co2 121.9(3) . .
P2 O12 Na2 112.0(3) . .
Co2 O12 Na2 114.5(2) . .
P2 O12 Na1 102.7(2) . 6_655
Co2 O12 Na1 98.45(18) . 6_655
Na2 O12 Na1 103.45(18) . 6_655
P2 O11 Co1 130.5(3) . .
P2 O11 Na2 126.0(3) . 5
Co1 O11 Na2 103.33(19) . 5
B1 O10 P3 127.3(4) 1_455 .
B1 O10 Na4 127.8(4) 1_455 5_455
P3 O10 Na4 99.0(2) . 5_455
B1 O10 Na2 90.5(3) 1_455 6
P3 O10 Na2 109.3(2) . 6
Na4 O10 Na2 95.80(17) 5_455 6
P2 O9 Co2 132.7(3) 5 .
P2 O9 Na4 116.5(2) 5 .
Co2 O9 Na4 84.51(16) . .
B1 O8 P1 120.4(4) 6 .
B1 O8 Na2 111.9(4) 6 .
P1 O8 Na2 126.5(2) . .
B1 O8 Na3 91.3(3) 6 .
P1 O8 Na3 94.9(2) . .
Na2 O8 Na3 94.36(17) . .
P3 O6 Co3 109.5(3) . .
P3 O6 Na1 144.7(3) . .
Co3 O6 Na1 87.70(18) . .
P3 O6 Na3 115.6(3) . .
Co3 O6 Na3 98.73(19) . .
Na1 O6 Na3 90.66(18) . .
B1 O5 P2 124.0(4) . .
B1 O5 Na3 103.5(4) . 6_655
P2 O5 Na3 124.1(2) . 6_655
B1 O5 Na1 121.7(4) . 6_655
P2 O5 Na1 94.1(2) . 6_655
Na3 O5 Na1 82.67(15) 6_655 6_655
P3 O4 Co3 148.1(4) 5_455 .
P3 O4 Na4 99.5(3) 5_455 .
Co3 O4 Na4 100.0(2) . .
P1 O3 Co3 146.4(4) . .
P1 O3 Na1 128.7(3) . .
Co3 O3 Na1 84.9(2) . .
P1 O3 Na3 96.45(14) . 7
Co3 O3 Na3 89.62(14) . 7
Na1 O3 Na3 78.90(13) . 7
P1 O3 Na3 96.45(14) . .
Co3 O3 Na3 89.62(14) . .
Na1 O3 Na3 78.90(13) . .
Na3 O3 Na3 157.8(3) 7 .
P1 O2 Co2 136.0(4) . .
P1 O2 Na4 128.9(4) . .
Co2 O2 Na4 95.0(3) . .
P3 O1 Co1 122.7(3) 1_655 .
P3 O1 Na3 121.6(4) 1_655 5
Co1 O1 Na3 113.2(2) . 5
Na2 O1W Na2 96.0(3) . 7_565
O6 Na1 O6 77.0(3) . 7
O6 Na1 O12 159.3(2) . 4_444
O6 Na1 O12 101.98(17) 7 4_444
O6 Na1 O12 101.98(17) . 6
O6 Na1 O12 159.3(2) 7 6
O12 Na1 O12 71.5(2) 4_444 6
O6 Na1 O3 68.73(17) . .
O6 Na1 O3 68.73(17) 7 .
O12 Na1 O3 130.72(17) 4_444 .
O12 Na1 O3 130.72(17) 6 .
O6 Na1 O5 89.94(16) . 6
O6 Na1 O5 141.8(2) 7 6
O12 Na1 O5 102.26(18) 4_444 6
O12 Na1 O5 58.23(14) 6 6
O3 Na1 O5 73.10(16) . 6
O6 Na1 O5 141.8(2) . 4_444
O6 Na1 O5 89.94(16) 7 4_444
O12 Na1 O5 58.23(14) 4_444 4_444
O12 Na1 O5 102.26(18) 6 4_444
O3 Na1 O5 73.10(16) . 4_444
O5 Na1 O5 78.4(2) 6 4_444
O6 Na1 Co3 43.21(12) . .
O6 Na1 Co3 43.21(12) 7 .
O12 Na1 Co3 143.99(11) 4_444 .
O12 Na1 Co3 143.99(11) 6 .
O3 Na1 Co3 41.04(14) . .
O5 Na1 Co3 104.61(13) 6 .
O5 Na1 Co3 104.61(13) 4_444 .
O6 Na1 P2 172.20(18) . 4_444
O6 Na1 P2 100.55(12) 7 4_444
O12 Na1 P2 28.27(11) 4_444 4_444
O12 Na1 P2 82.95(14) 6 4_444
O3 Na1 P2 103.47(14) . 4_444
O5 Na1 P2 87.55(14) 6 4_444
O5 Na1 P2 30.37(9) 4_444 4_444
Co3 Na1 P2 130.65(8) . 4_444
O6 Na1 P2 100.55(12) . 6
O6 Na1 P2 172.20(18) 7 6
O12 Na1 P2 82.95(14) 4_444 6
O12 Na1 P2 28.27(11) 6 6
O3 Na1 P2 103.47(14) . 6
O5 Na1 P2 30.37(9) 6 6
O5 Na1 P2 87.55(14) 4_444 6
Co3 Na1 P2 130.65(8) . 6
P2 Na1 P2 80.87(10) 4_444 6
O6 Na1 Na3 44.76(13) . .
O6 Na1 Na3 106.79(16) 7 .
O12 Na1 Na3 148.66(17) 4_444 .
O12 Na1 Na3 85.21(12) 6 .
O3 Na1 Na3 53.35(7) . .
O5 Na1 Na3 46.62(11) 6 .
O5 Na1 Na3 109.12(15) 4_444 .
Co3 Na1 Na3 63.60(7) . .
P2 Na1 Na3 130.78(13) 4_444 .
P2 Na1 Na3 67.20(7) 6 .
O6 Na1 Na3 106.79(16) . 7
O6 Na1 Na3 44.76(13) 7 7
O12 Na1 Na3 85.21(12) 4_444 7
O12 Na1 Na3 148.66(17) 6 7
O3 Na1 Na3 53.35(7) . 7
O5 Na1 Na3 109.12(15) 6 7
O5 Na1 Na3 46.62(11) 4_444 7
Co3 Na1 Na3 63.60(7) . 7
P2 Na1 Na3 67.20(7) 4_444 7
P2 Na1 Na3 130.78(13) 6 7
Na3 Na1 Na3 106.70(15) . 7
O1 Na3 O6 100.6(2) 5 .
O1 Na3 O5 159.4(2) 5 6
O6 Na3 O5 93.77(17) . 6
O1 Na3 O8 105.1(2) 5 .
O6 Na3 O8 116.75(18) . .
O5 Na3 O8 54.77(14) 6 .
O1 Na3 O3 100.8(3) 5 .
O6 Na3 O3 64.99(18) . .
O5 Na3 O3 72.02(18) 6 .
O8 Na3 O3 54.03(16) . .
O1 Na3 Cl1 76.05(17) 5 .
O6 Na3 Cl1 158.76(18) . .
O5 Na3 Cl1 95.59(14) 6 .
O8 Na3 Cl1 84.09(12) . .
O3 Na3 Cl1 136.18(17) . .
O1 Na3 B1 132.1(2) 5 6
O6 Na3 B1 111.9(2) . 6
O5 Na3 B1 27.31(15) 6 6
O8 Na3 B1 28.65(15) . 6
O3 Na3 B1 65.5(2) . 6
Cl1 Na3 B1 84.16(17) . 6
O1 Na3 P1 97.1(2) 5 .
O6 Na3 P1 92.17(15) . .
O5 Na3 P1 67.45(13) 6 .
O8 Na3 P1 28.69(10) . .
O3 Na3 P1 27.18(13) . .
Cl1 Na3 P1 109.03(10) . .
B1 Na3 P1 49.28(14) 6 .
O1 Na3 P3 85.64(17) 5 .
O6 Na3 P3 24.38(11) . .
O5 Na3 P3 112.53(14) 6 .
O8 Na3 P3 140.17(15) . .
O3 Na3 P3 86.52(15) . .
Cl1 Na3 P3 135.58(12) . .
B1 Na3 P3 134.88(17) 6 .
P1 Na3 P3 113.22(10) . .
O1 Na3 P3 22.78(16) 5 5_455
O6 Na3 P3 80.63(13) . 5_455
O5 Na3 P3 153.80(17) 6 5_455
O8 Na3 P3 104.96(13) . 5_455
O3 Na3 P3 82.52(15) . 5_455
Cl1 Na3 P3 98.64(9) . 5_455
B1 Na3 P3 133.40(16) 6 5_455
P1 Na3 P3 87.09(9) . 5_455
P3 Na3 P3 70.94(7) . 5_455
O1 Na3 Na1 137.4(2) 5 .
O6 Na3 Na1 44.59(13) . .
O5 Na3 Na1 50.71(13) 6 .
O8 Na3 Na1 80.11(13) . .
O3 Na3 Na1 47.74(14) . .
Cl1 Na3 Na1 145.79(12) . .
B1 Na3 Na1 67.64(17) 6 .
P1 Na3 Na1 67.12(8) . .
P3 Na3 Na1 67.37(9) . .
P3 Na3 Na1 114.67(11) 5_455 .
O1 Na3 Co3 82.80(18) 5 .
O6 Na3 Co3 38.13(12) . .
O5 Na3 Co3 100.14(14) 6 .
O8 Na3 Co3 89.78(12) . .
O3 Na3 Co3 36.94(13) . .
Cl1 Na3 Co3 155.53(12) . .
B1 Na3 Co3 101.53(17) 6 .
P1 Na3 Co3 61.24(7) . .
P3 Na3 Co3 52.97(6) . .
P3 Na3 Co3 60.11(6) 5_455 .
Na1 Na3 Co3 54.76(7) . .
O12 Na2 O11 88.60(18) . 5
O12 Na2 O8 90.78(18) . .
O11 Na2 O8 106.41(18) 5 .
O12 Na2 O1W 108.6(2) . .
O11 Na2 O1W 113.0(2) 5 .
O8 Na2 O1W 136.0(2) . .
O12 Na2 Cl1 171.04(16) . .
O11 Na2 Cl1 82.63(14) 5 .
O8 Na2 Cl1 89.99(13) . .
O1W Na2 Cl1 76.8(2) . .
O12 Na2 O10 111.11(17) . 6_655
O11 Na2 O10 148.69(18) 5 6_655
O8 Na2 O10 51.60(13) . 6_655
O1W Na2 O10 84.4(2) . 6_655
Cl1 Na2 O10 76.17(11) . 6_655
O12 Na2 P2 25.96(11) . .
O11 Na2 P2 88.49(14) 5 .
O8 Na2 P2 115.68(15) . .
O1W Na2 P2 84.7(2) . .
Cl1 Na2 P2 154.30(11) . .
O10 Na2 P2 119.98(12) 6_655 .
O12 Na2 Co1 124.31(14) . 5
O11 Na2 Co1 35.72(12) 5 5
O8 Na2 Co1 102.62(13) . 5
O1W Na2 Co1 98.26(18) . 5
Cl1 Na2 Co1 46.92(6) . 5
O10 Na2 Co1 119.52(12) 6_655 5
P2 Na2 Co1 120.43(8) . 5
O12 Na2 Na1 39.18(12) . 6_655
O11 Na2 Na1 125.22(16) 5 6_655
O8 Na2 Na1 68.97(13) . 6_655
O1W Na2 Na1 101.54(18) . 6_655
Cl1 Na2 Na1 148.23(11) . 6_655
O10 Na2 Na1 72.10(12) 6_655 6_655
P2 Na2 Na1 52.94(7) . 6_655
Co1 Na2 Na1 158.07(10) 5 6_655
O12 Na2 Na3 128.21(15) . .
O11 Na2 Na3 80.81(14) 5 .
O8 Na2 Na3 46.07(12) . .
O1W Na2 Na3 122.3(2) . .
Cl1 Na2 Na3 48.58(7) . .
O10 Na2 Na3 67.89(11) 6_655 .
P2 Na2 Na3 152.97(10) . .
Co1 Na2 Na3 60.09(6) 5 .
Na1 Na2 Na3 115.03(9) 6_655 .
O12 Na2 Na2 132.36(13) . 7_565
O11 Na2 Na2 78.40(14) 5 7_565
O8 Na2 Na2 136.86(12) . 7_565
O1W Na2 Na2 41.99(17) . 7_565
Cl1 Na2 Na2 47.41(6) . 7_565
O10 Na2 Na2 102.67(10) 6_655 7_565
P2 Na2 Na2 107.20(6) . 7_565
Co1 Na2 Na2 56.33(5) 5 7_565
Na1 Na2 Na2 143.13(6) 6_655 7_565
Na3 Na2 Na2 94.94(6) . 7_565
O2 Na4 O9 68.71(18) . .
O2 Na4 O9 68.71(18) . 7
O9 Na4 O9 61.1(2) . 7
O2 Na4 O10 107.73(14) . 5_455
O9 Na4 O10 77.91(14) . 5_455
O9 Na4 O10 137.52(19) 7 5_455
O2 Na4 O10 107.73(14) . 3_445
O9 Na4 O10 137.52(19) . 3_445
O9 Na4 O10 77.91(14) 7 3_445
O10 Na4 O10 137.5(3) 5_455 3_445
O2 Na4 O4 92.1(2) . 7
O9 Na4 O4 160.2(2) . 7
O9 Na4 O4 117.79(17) 7 7
O10 Na4 O4 104.5(2) 5_455 7
O10 Na4 O4 51.67(14) 3_445 7
O2 Na4 O4 92.1(2) . .
O9 Na4 O4 117.79(17) . .
O9 Na4 O4 160.2(2) 7 .
O10 Na4 O4 51.67(14) 5_455 .
O10 Na4 O4 104.5(2) 3_445 .
O4 Na4 O4 55.7(2) 7 .
O2 Na4 Cl1 156.6(2) . 2_455
O9 Na4 Cl1 91.33(16) . 2_455
O9 Na4 Cl1 91.33(16) 7 2_455
O10 Na4 Cl1 78.38(13) 5_455 2_455
O10 Na4 Cl1 78.38(13) 3_445 2_455
O4 Na4 Cl1 108.47(18) 7 2_455
O4 Na4 Cl1 108.47(18) . 2_455
O2 Na4 Co2 39.22(16) . .
O9 Na4 Co2 39.18(10) . .
O9 Na4 Co2 39.18(10) 7 .
O10 Na4 Co2 111.11(13) 5_455 .
O10 Na4 Co2 111.11(13) 3_445 .
O4 Na4 Co2 125.97(19) 7 .
O4 Na4 Co2 125.97(19) . .
Cl1 Na4 Co2 117.39(16) 2_455 .
O2 Na4 P3 94.60(14) . 3_445
O9 Na4 P3 154.02(15) . 3_445
O9 Na4 P3 94.84(10) 7 3_445
O10 Na4 P3 127.34(18) 5_455 3_445
O10 Na4 P3 27.36(9) 3_445 3_445
O4 Na4 P3 25.77(11) 7 3_445
O4 Na4 P3 81.27(15) . 3_445
Cl1 Na4 P3 99.29(10) 2_455 3_445
Co2 Na4 P3 115.88(9) . 3_445
O2 Na4 P3 94.60(14) . 5_455
O9 Na4 P3 94.84(10) . 5_455
O9 Na4 P3 154.02(15) 7 5_455
O10 Na4 P3 27.36(9) 5_455 5_455
O10 Na4 P3 127.34(18) 3_445 5_455
O4 Na4 P3 81.27(15) 7 5_455
O4 Na4 P3 25.77(11) . 5_455
Cl1 Na4 P3 99.29(10) 2_455 5_455
Co2 Na4 P3 115.88(9) . 5_455
P3 Na4 P3 106.61(13) 3_445 5_455
Co1 Cl1 Na3 83.89(8) 5 .
Co1 Cl1 Na3 83.89(8) 5 7_565
Na3 Cl1 Na3 104.62(14) . 7_565
Co1 Cl1 Na2 79.45(8) 5 7_565
Na3 Cl1 Na2 160.97(12) . 7_565
Na3 Cl1 Na2 82.77(9) 7_565 7_565
Co1 Cl1 Na2 79.45(8) 5 .
Na3 Cl1 Na2 82.77(9) . .
Na3 Cl1 Na2 160.97(12) 7_565 .
Na2 Cl1 Na2 85.19(13) 7_565 .
Co1 Cl1 Na4 172.19(13) 5 2_454
Na3 Cl1 Na4 100.79(9) . 2_454
Na3 Cl1 Na4 100.79(9) 7_565 2_454
Na2 Cl1 Na4 94.85(10) 7_565 2_454
Na2 Cl1 Na4 94.85(10) . 2_454

loop_
_geom_bond_atom_site_label_1
_geom_bond_atom_site_label_2
_geom_bond_distance
_geom_bond_site_symmetry_2
B1 O7 1.457(9) .
B1 O10 1.464(9) 1_655
B1 O5 1.485(7) .
B1 O8 1.509(8) 6_655
B1 Na3 3.147(8) 6_655
Co3 O4 2.012(5) .
Co3 O4 2.012(5) 7
Co3 O3 2.045(6) .
Co3 O6 2.126(5) 7
Co3 O6 2.126(5) .
Co3 Na1 3.103(3) .
Co3 Na3 3.403(3) .
Co3 Na3 3.403(3) 7
Co2 O9 2.056(4) .
Co2 O9 2.056(4) 7
Co2 O2 2.057(6) .
Co2 O12 2.071(4) .
Co2 O12 2.071(4) 7
Co2 Na4 3.240(4) .
Co2 Na1 3.426(4) 6_655
Co1 O1 2.084(6) .
Co1 O1 2.084(6) 7
Co1 O11 2.092(5) 7
Co1 O11 2.092(5) .
Co1 O7 2.117(6) .
Co1 Cl1 2.591(3) 5
Co1 Na2 3.488(3) 5
Co1 Na2 3.488(3) 3_545
P3 O4 1.495(5) 5_455
P3 O6 1.511(5) .
P3 O1 1.516(5) 1_455
P3 O10 1.578(4) .
P3 Na3 3.301(3) .
P3 Na3 3.334(3) 5_455
P3 Na4 3.391(3) 5_455
P1 O2 1.496(6) .
P1 O3 1.500(6) .
P1 O8 1.572(4) 7
P1 O8 1.572(4) .
P1 Na3 3.262(3) 7
P1 Na3 3.262(3) .
P2 O9 1.521(5) 5
P2 O12 1.533(4) .
P2 O11 1.535(4) .
P2 O5 1.600(4) .
P2 Na1 3.156(3) 6_655
P2 Na2 3.247(3) .
O7 B1 1.457(9) 7
O12 Na2 2.346(5) .
O12 Na1 2.442(5) 6_655
O11 Na2 2.349(5) 5
O10 B1 1.464(9) 1_455
O10 Na4 2.765(5) 5_455
O10 Na2 2.932(5) 6
O9 P2 1.521(5) 5
O9 Na4 2.708(6) .
O8 B1 1.509(8) 6
O8 Na2 2.412(5) .
O8 Na3 2.727(5) .
O6 Na1 2.347(5) .
O6 Na3 2.354(5) .
O5 Na3 2.450(5) 6_655
O5 Na1 2.609(5) 6_655
O4 P3 1.495(5) 5_455
O4 Na4 2.809(7) .
O3 Na1 2.521(7) .
O3 Na3 2.733(3) 7
O3 Na3 2.733(3) .
O2 Na4 2.329(7) .
O1 P3 1.516(5) 1_655
O1 Na3 2.280(6) 5
O1W Na2 2.601(7) .
O1W Na2 2.601(7) 7_565
Na1 O6 2.347(5) 7
Na1 O12 2.442(5) 4_444
Na1 O12 2.442(5) 6
Na1 O5 2.609(5) 6
Na1 O5 2.609(5) 4_444
Na1 P2 3.156(3) 4_444
Na1 P2 3.156(3) 6
Na1 Na3 3.343(4) .
Na1 Na3 3.343(4) 7
Na3 O1 2.280(6) 5
Na3 O5 2.450(5) 6
Na3 Cl1 2.854(3) .
Na3 B1 3.147(8) 6
Na3 P3 3.334(3) 5_455
Na2 O11 2.349(5) 5
Na2 Cl1 2.857(3) .
Na2 O10 2.932(5) 6_655
Na2 Co1 3.488(3) 5
Na2 Na1 3.759(3) 6_655
Na2 Na2 3.867(6) 7_565
Na4 O9 2.708(6) 7
Na4 O10 2.765(5) 5_455
Na4 O10 2.765(5) 3_445
Na4 O4 2.809(7) 7
Na4 Cl1 2.885(5) 2_455
Na4 P3 3.391(3) 3_445
Na4 P3 3.391(3) 5_455
Cl1 Co1 2.591(3) 5
Cl1 Na3 2.854(3) 7_565
Cl1 Na2 2.857(3) 7_565
Cl1 Na4 2.885(5) 2_454
